data_7716250
loop_
_publ_author_name
'Kao, Cheng-Po'
'Lee, Jhen-Yi'
'Tang, Min-Cheng'
'Lee, Hon Man'

_publ_section_title
;
 Design and synthesis of versatile ligand precursors based on phosphonium
 ylides for palladalactam formation and catalytic investigation.
;
_journal_issue 25
_journal_name_full 'Dalton transactions (Cambridge, England : 2003)'
_journal_page_first 10475
_journal_page_last 10485
_journal_paper_doi 10.1039/d4dt00862f
_journal_volume 53
_journal_year 2024
_chemical_formula_moiety 'C26 H21 Cl N O P Pd'
_chemical_formula_sum 'C26 H21 Cl N O P Pd'
_chemical_formula_weight 536.26
_space_group_crystal_system monoclinic
_space_group_IT_number 14
_space_group_name_Hall '-P 2yn'
_space_group_name_H-M_alt 'P 1 21/n 1'
_atom_sites_solution_hydrogens geom
_atom_sites_solution_primary dual
_audit_creation_date 2022-03-03
_audit_creation_method
;
Olex2 1.5
(compiled 2021.12.09 svn.r5202d8cf for OlexSys, GUI svn.r6439)
;
_audit_update_record
;
2024-03-15 deposited with the CCDC.	2024-05-30 downloaded from the CCDC.
;
_cell_angle_alpha 90
_cell_angle_beta 104.783(7)
_cell_angle_gamma 90
_cell_formula_units_Z 4
_cell_length_a 14.2817(11)
_cell_length_b 9.8382(8)
_cell_length_c 17.6371(12)
_cell_measurement_reflns_used 9323
_cell_measurement_temperature 100.00(10)
_cell_measurement_theta_max 73.0840
_cell_measurement_theta_min 3.4710
_cell_volume 2396.1(3)
_computing_cell_refinement 'CrysAlisPro 1.171.42.33a (Rigaku OD, 2021)'
_computing_data_collection 'CrysAlisPro 1.171.42.33a (Rigaku OD, 2021)'
_computing_data_reduction 'CrysAlisPro 1.171.42.33a (Rigaku OD, 2021)'
_computing_molecular_graphics 'Olex2 1.5 (Dolomanov et al., 2009)'
_computing_publication_material 'Olex2 1.5 (Dolomanov et al., 2009)'
_computing_structure_refinement 'SHELXL 2018/3 (Sheldrick, 2015)'
_computing_structure_solution 'SHELXT  (Sheldrick, 2015)'
_diffrn_ambient_environment N~2~
_diffrn_ambient_temperature 100.00(10)
_diffrn_detector 'Hybrid Pixel Array Detector'
_diffrn_detector_area_resol_mean 10.0000
_diffrn_detector_type 'HyPix-Arc 150'
_diffrn_measured_fraction_theta_full 0.997
_diffrn_measured_fraction_theta_max 0.951
_diffrn_measurement_details
;
List of Runs (angles in degrees, time in seconds):

  # Type    Start    End  Width  t~exp~   \w     \q     \k     \f   Frames
#--------------------------------------------------------------------------
  1  \w     18.00  76.00   0.50    3.44    --   57.89-125.00  60.00  116
  2  \w     48.00  92.00   0.50    3.44    --   57.89  15.00-120.00   88
  3  \w     21.00  59.00   0.50    3.44    --   57.89-125.00 -30.00   76
  4  \w   -105.00 -76.00   0.50    3.44    --  -60.97 -15.00  60.00   58
  5  \w    -73.00 -44.00   0.50    3.44    --  -60.97 -15.00  60.00   58
  6  \w    -68.00 -31.00   0.50    3.44    --  -73.68 125.00  60.00   74
  7  \w    -95.00 -44.00   0.50    3.44    --  -73.68 125.00 120.00  102
  8  \w   -115.00 -84.00   0.50    3.44    --  -73.68 -15.00-180.00   62
  9  \w    -83.00 -31.00   0.50    3.44    --  -73.68 125.00-150.00  104
 10  \w   -112.00 -63.00   0.50    3.44    --  -74.02 -15.00 -60.00   98
 11  \w     53.00 118.00   0.50    3.44    --   74.39  15.00-120.00  130
 12  \w     82.00 119.00   0.50    3.44    --   74.39  15.00 -30.00   74
 13  \w    -98.00 -71.00   0.50    3.44    --  -78.57 119.00-121.70   54
 14  \w    -98.00 -73.00   0.50    3.44    --  -78.57 119.00-149.39   50
 15  \w    -71.00 -45.00   0.50    3.44    --  -78.57 115.00-105.66   52
 16  \w    -68.00 -37.00   0.50    3.44    --  -78.57 117.00 153.62   62
 17  \w     43.00  95.00   0.50    3.44    --   78.57-114.00-108.27  104
 18  \w     41.00  98.00   0.50    3.44    --   78.57-120.00 173.82  114
 19  \w     72.00  97.00   0.50    3.44    --   78.57-117.00-154.69   50
 20  \w     72.00  97.00   0.50    3.44    --   78.57-116.00-126.08   50
;
_diffrn_measurement_device 'four-circle diffractometer'
_diffrn_measurement_device_type 'XtaLAB Synergy R, DW system, HyPix-Arc 150'
_diffrn_measurement_method '\w scans'
_diffrn_orient_matrix_type 'CrysAlisPro convention (1999,Acta A55,543-557)'
_diffrn_orient_matrix_UB_11 -0.0400618000
_diffrn_orient_matrix_UB_12 0.1339289000
_diffrn_orient_matrix_UB_13 0.0244967000
_diffrn_orient_matrix_UB_21 0.0824419000
_diffrn_orient_matrix_UB_22 0.0789224000
_diffrn_orient_matrix_UB_23 -0.0219891000
_diffrn_orient_matrix_UB_31 -0.0637379000
_diffrn_orient_matrix_UB_32 0.0179945000
_diffrn_orient_matrix_UB_33 -0.0841014000
_diffrn_radiation_monochromator mirror
_diffrn_radiation_probe x-ray
_diffrn_radiation_type 'Cu K\a'
_diffrn_radiation_wavelength 1.54184
_diffrn_reflns_av_R_equivalents 0.0308
_diffrn_reflns_av_unetI/netI 0.0298
_diffrn_reflns_Laue_measured_fraction_full 0.997
_diffrn_reflns_Laue_measured_fraction_max 0.951
_diffrn_reflns_limit_h_max 17
_diffrn_reflns_limit_h_min -17
_diffrn_reflns_limit_k_max 11
_diffrn_reflns_limit_k_min -11
_diffrn_reflns_limit_l_max 18
_diffrn_reflns_limit_l_min -21
_diffrn_reflns_number 14396
_diffrn_reflns_point_group_measured_fraction_full 0.997
_diffrn_reflns_point_group_measured_fraction_max 0.951
_diffrn_reflns_theta_full 67.684
_diffrn_reflns_theta_max 72.752
_diffrn_reflns_theta_min 3.568
_diffrn_source 'Rotating-anode X-ray tube'
_diffrn_source_type 'Rigaku (Cu) X-ray Source'
_exptl_absorpt_coefficient_mu 8.038
_exptl_absorpt_correction_T_max 1.00000
_exptl_absorpt_correction_T_min 0.74924
_exptl_absorpt_correction_type multi-scan
_exptl_absorpt_process_details
;
CrysAlisPro 1.171.42.33a (Rigaku Oxford Diffraction, 2021)
Empirical absorption correction using spherical harmonics,
implemented in SCALE3 ABSPACK scaling algorithm.
;
_exptl_crystal_colour orange
_exptl_crystal_colour_primary orange
_exptl_crystal_density_diffrn 1.487
_exptl_crystal_description plate
_exptl_crystal_F_000 1080
_exptl_crystal_size_max 0.11
_exptl_crystal_size_mid 0.06
_exptl_crystal_size_min 0.02
_refine_diff_density_max 0.614
_refine_diff_density_min -0.979
_refine_diff_density_rms 0.087
_refine_ls_extinction_coef 0.00040(6)
_refine_ls_extinction_expression Fc^*^=kFc[1+0.001xFc^2^\l^3^/sin(2\q)]^-1/4^
_refine_ls_extinction_method 'SHELXL-2018/3 (Sheldrick 2018)'
_refine_ls_goodness_of_fit_ref 1.067
_refine_ls_hydrogen_treatment constr
_refine_ls_matrix_type full
_refine_ls_number_parameters 281
_refine_ls_number_reflns 4538
_refine_ls_number_restraints 0
_refine_ls_restrained_S_all 1.067
_refine_ls_R_factor_all 0.0402
_refine_ls_R_factor_gt 0.0371
_refine_ls_shift/su_max 0.001
_refine_ls_shift/su_mean 0.000
_refine_ls_structure_factor_coef Fsqd
_refine_ls_weighting_details 'w=1/[\s^2^(Fo^2^)+(0.0525P)^2^+3.1608P] where P=(Fo^2^+2Fc^2^)/3'
_refine_ls_weighting_scheme calc
_refine_ls_wR_factor_gt 0.0983
_refine_ls_wR_factor_ref 0.0999
_reflns_Friedel_coverage 0.000
_reflns_number_gt 4110
_reflns_number_total 4538
_reflns_threshold_expression 'I > 2\s(I)'
_cod_data_source_file d4dt00862f2.cif
_cod_data_source_block 220283lt_auto
_cod_depositor_comments 'Adding full bibliography for 7716247--7716254.cif.'
_cod_database_code 7716250
_shelx_shelxl_version_number 2018/3
_chemical_oxdiff_formula 'C H O N Pd P Cl'
_shelx_space_group_comment
;
The symmetry employed for this shelxl refinement is uniquely defined
by the following loop, which should always be used as a source of
symmetry information in preference to the above space-group names.
They are only intended as comments.
;
_olex2_refinement_description
;
1. Fixed Uiso
 At 1.2 times of:
  All C(H) groups
2.a Ternary CH refined with riding coordinates:
 C9(H9)
2.b Aromatic/amide H refined with riding coordinates:
 C3(H3), C4(H4), C5(H5), C6(H6), C7(H7), C14(H14), C15(H15), C16(H16),
 C17(H17), C18(H18), C20(H20), C21(H21), C22(H22), C23(H23), C24(H24), C26(H26),
  C27(H27), C28(H28), C29(H29), C30(H30)
;
_smtbx_masks_void_probe_radius 1.2
_smtbx_masks_void_truncation_radius 1.2
_olex2_submission_special_instructions 'No special instructions were received'
_oxdiff_exptl_absorpt_empirical_details
;
Empirical correction (ABSPACK) includes:
- Absorption correction using spherical harmonics
- Frame scaling
;
_oxdiff_exptl_absorpt_empirical_full_max 2.163
_oxdiff_exptl_absorpt_empirical_full_min 0.596

loop_
_space_group_symop_operation_xyz
'x, y, z'
'-x+1/2, y+1/2, -z+1/2'
'-x, -y, -z'
'x-1/2, -y-1/2, z-1/2'

loop_
_atom_site_label
_atom_site_type_symbol
_atom_site_fract_x
_atom_site_fract_y
_atom_site_fract_z
_atom_site_U_iso_or_equiv
_atom_site_adp_type
_atom_site_occupancy
_atom_site_site_symmetry_order
_atom_site_calc_flag
_atom_site_refinement_flags_posn
_atom_site_refinement_flags_adp
_atom_site_refinement_flags_occupancy
_atom_site_disorder_assembly
_atom_site_disorder_group
C2 C 0.1147(2) 0.7560(4) 0.30304(19) 0.0338(7) Uani 1 1 d . . . . .
C3 C 0.0385(3) 0.8108(5) 0.3283(2) 0.0446(9) Uani 1 1 d . . . . .
H3 H 0.043537 0.819220 0.382871 0.053 Uiso 1 1 calc R U . . .
C4 C -0.0450(3) 0.8534(5) 0.2744(2) 0.0511(10) Uani 1 1 d . . . . .
H4 H -0.096558 0.892596 0.291968 0.061 Uiso 1 1 calc R U . . .
C5 C -0.0529(3) 0.8386(4) 0.1946(2) 0.0455(9) Uani 1 1 d . . . . .
H5 H -0.110442 0.866175 0.157568 0.055 Uiso 1 1 calc R U . . .
C6 C 0.0229(3) 0.7837(4) 0.1692(2) 0.0405(8) Uani 1 1 d . . . . .
H6 H 0.017461 0.774558 0.114608 0.049 Uiso 1 1 calc R U . . .
C7 C 0.1066(3) 0.7418(4) 0.22295(19) 0.0354(8) Uani 1 1 d . . . . .
H7 H 0.158433 0.703666 0.205294 0.042 Uiso 1 1 calc R U . . .
C9 C 0.3100(2) 0.6199(4) 0.33543(19) 0.0311(7) Uani 1 1 d . . . . .
H9 H 0.281398 0.536954 0.305593 0.037 Uiso 1 1 calc R U . . .
C10 C 0.3603(2) 0.7121(4) 0.28762(19) 0.0344(8) Uani 1 1 d . . . . .
C13 C 0.2773(2) 0.8614(4) 0.42263(19) 0.0343(7) Uani 1 1 d . . . . .
C14 C 0.3502(3) 0.8513(4) 0.4928(2) 0.0402(8) Uani 1 1 d . . . . .
H14 H 0.370373 0.764562 0.514653 0.048 Uiso 1 1 calc R U . . .
C15 C 0.3930(3) 0.9686(5) 0.5304(2) 0.0471(10) Uani 1 1 d . . . . .
H15 H 0.442054 0.962027 0.578116 0.056 Uiso 1 1 calc R U . . .
C16 C 0.3643(3) 1.0935(4) 0.4985(2) 0.0482(10) Uani 1 1 d . . . . .
H16 H 0.394004 1.173144 0.524284 0.058 Uiso 1 1 calc R U . . .
C17 C 0.2925(3) 1.1054(4) 0.4288(2) 0.0423(9) Uani 1 1 d . . . . .
H17 H 0.273152 1.192528 0.407279 0.051 Uiso 1 1 calc R U . . .
C18 C 0.2491(3) 0.9889(4) 0.3909(2) 0.0363(8) Uani 1 1 d . . . . .
H18 H 0.200054 0.996457 0.343247 0.044 Uiso 1 1 calc R U . . .
C19 C 0.5303(2) 0.7693(4) 0.3051(2) 0.0362(8) Uani 1 1 d . . . . .
C20 C 0.6234(3) 0.7130(5) 0.3229(2) 0.0469(9) Uani 1 1 d . . . . .
H20 H 0.634144 0.624745 0.345350 0.056 Uiso 1 1 calc R U . . .
C21 C 0.7000(3) 0.7855(5) 0.3079(3) 0.0540(11) Uani 1 1 d . . . . .
H21 H 0.762553 0.745540 0.318895 0.065 Uiso 1 1 calc R U . . .
C22 C 0.6862(3) 0.9154(5) 0.2769(2) 0.0485(10) Uani 1 1 d . . . . .
H22 H 0.739203 0.964978 0.267628 0.058 Uiso 1 1 calc R U . . .
C23 C 0.5950(3) 0.9723(4) 0.2597(2) 0.0425(9) Uani 1 1 d . . . . .
H23 H 0.585280 1.061196 0.238116 0.051 Uiso 1 1 calc R U . . .
C24 C 0.5173(3) 0.9005(4) 0.2737(2) 0.0366(8) Uani 1 1 d . . . . .
H24 H 0.454865 0.940931 0.261761 0.044 Uiso 1 1 calc R U . . .
C25 C 0.1854(2) 0.6023(4) 0.4442(2) 0.0354(8) Uani 1 1 d . . . . .
C26 C 0.1634(3) 0.4673(4) 0.4244(2) 0.0463(9) Uani 1 1 d . . . . .
H26 H 0.171824 0.431931 0.376445 0.056 Uiso 1 1 calc R U . . .
C27 C 0.1292(3) 0.3843(5) 0.4750(3) 0.0577(12) Uani 1 1 d . . . . .
H27 H 0.113875 0.291933 0.461571 0.069 Uiso 1 1 calc R U . . .
C28 C 0.1172(3) 0.4358(6) 0.5450(3) 0.0604(13) Uani 1 1 d . . . . .
H28 H 0.094422 0.378305 0.579738 0.073 Uiso 1 1 calc R U . . .
C29 C 0.1381(3) 0.5700(5) 0.5645(2) 0.0522(11) Uani 1 1 d . . . . .
H29 H 0.128888 0.604873 0.612294 0.063 Uiso 1 1 calc R U . . .
C30 C 0.1726(3) 0.6547(5) 0.5147(2) 0.0439(9) Uani 1 1 d . . . . .
H30 H 0.187300 0.747127 0.528330 0.053 Uiso 1 1 calc R U . . .
Cl1 Cl 0.39581(7) 0.45278(10) 0.51183(6) 0.0461(2) Uani 1 1 d . . . . .
N1 N 0.4543(2) 0.6961(3) 0.32279(17) 0.0369(7) Uani 1 1 d . . . . .
O1 O 0.32047(19) 0.7831(3) 0.23082(14) 0.0517(8) Uani 1 1 d . . . . .
P1 P 0.22465(6) 0.70857(9) 0.37520(5) 0.0304(2) Uani 1 1 d . . . . .
Pd1 Pd 0.44041(2) 0.58047(3) 0.41374(2) 0.03061(11) Uani 1 1 d . . . . .

loop_
_atom_site_aniso_label
_atom_site_aniso_U_11
_atom_site_aniso_U_22
_atom_site_aniso_U_33
_atom_site_aniso_U_23
_atom_site_aniso_U_13
_atom_site_aniso_U_12
C2 0.0266(16) 0.041(2) 0.0300(16) 0.0001(14) 0.0012(13) -0.0009(15)
C3 0.0332(19) 0.064(3) 0.0341(18) 0.0011(17) 0.0038(15) 0.0061(18)
C4 0.0303(19) 0.067(3) 0.053(2) -0.002(2) 0.0052(17) 0.0098(19)
C5 0.0336(19) 0.051(2) 0.043(2) 0.0050(17) -0.0078(16) 0.0025(17)
C6 0.038(2) 0.043(2) 0.0335(17) 0.0046(15) -0.0036(15) -0.0052(16)
C7 0.0331(18) 0.0365(19) 0.0333(17) -0.0003(14) 0.0023(14) -0.0043(15)
C9 0.0260(16) 0.0371(18) 0.0280(15) -0.0050(14) 0.0027(12) -0.0007(14)
C10 0.0297(17) 0.043(2) 0.0303(16) -0.0065(14) 0.0065(13) -0.0045(15)
C13 0.0300(17) 0.041(2) 0.0303(16) -0.0016(15) 0.0039(13) 0.0023(15)
C14 0.040(2) 0.043(2) 0.0320(17) -0.0051(15) -0.0013(15) -0.0001(17)
C15 0.043(2) 0.051(2) 0.0396(19) -0.0113(18) -0.0030(16) -0.0027(19)
C16 0.051(2) 0.043(2) 0.049(2) -0.0113(18) 0.0100(19) -0.0010(18)
C17 0.048(2) 0.036(2) 0.045(2) 0.0025(16) 0.0165(17) 0.0015(17)
C18 0.0334(18) 0.042(2) 0.0328(16) 0.0006(15) 0.0079(14) 0.0038(15)
C19 0.0282(17) 0.047(2) 0.0339(17) 0.0015(15) 0.0084(13) 0.0014(15)
C20 0.036(2) 0.050(2) 0.057(2) 0.0129(19) 0.0149(17) 0.0075(18)
C21 0.0291(19) 0.065(3) 0.069(3) 0.018(2) 0.0146(18) 0.0071(19)
C22 0.033(2) 0.061(3) 0.051(2) 0.0122(19) 0.0092(17) -0.0031(18)
C23 0.037(2) 0.048(2) 0.0390(19) 0.0054(17) 0.0045(15) -0.0020(17)
C24 0.0308(18) 0.044(2) 0.0312(17) 0.0015(15) 0.0016(14) 0.0027(15)
C25 0.0263(17) 0.046(2) 0.0311(17) 0.0024(15) 0.0027(13) 0.0020(15)
C26 0.041(2) 0.048(2) 0.052(2) 0.0017(19) 0.0153(18) -0.0022(18)
C27 0.048(2) 0.049(3) 0.082(3) 0.011(2) 0.028(2) -0.002(2)
C28 0.042(2) 0.081(4) 0.063(3) 0.033(3) 0.022(2) 0.010(2)
C29 0.045(2) 0.074(3) 0.039(2) 0.011(2) 0.0145(18) 0.009(2)
C30 0.038(2) 0.061(3) 0.0327(17) 0.0027(17) 0.0086(15) 0.0050(19)
Cl1 0.0386(5) 0.0469(5) 0.0452(5) 0.0059(4) -0.0032(4) 0.0037(4)
N1 0.0279(14) 0.0429(17) 0.0395(15) 0.0032(13) 0.0078(12) 0.0026(13)
O1 0.0334(14) 0.082(2) 0.0328(13) 0.0202(14) -0.0048(11) -0.0090(14)
P1 0.0256(4) 0.0382(5) 0.0247(4) -0.0012(3) 0.0014(3) 0.0009(3)
Pd1 0.02237(15) 0.03369(16) 0.03343(16) 0.00056(10) 0.00283(10) 0.00101(9)

loop_
_atom_type_symbol
_atom_type_description
_atom_type_scat_dispersion_real
_atom_type_scat_dispersion_imag
_atom_type_scat_source
C C 0.0181 0.0091 'International Tables Vol C Tables 4.2.6.8 and 6.1.1.4'
H H 0.0000 0.0000 'International Tables Vol C Tables 4.2.6.8 and 6.1.1.4'
Cl Cl 0.3639 0.7018 'International Tables Vol C Tables 4.2.6.8 and 6.1.1.4'
N N 0.0311 0.0180 'International Tables Vol C Tables 4.2.6.8 and 6.1.1.4'
O O 0.0492 0.0322 'International Tables Vol C Tables 4.2.6.8 and 6.1.1.4'
P P 0.2955 0.4335 'International Tables Vol C Tables 4.2.6.8 and 6.1.1.4'
Pd Pd 0.1215 3.9337 'International Tables Vol C Tables 4.2.6.8 and 6.1.1.4'

loop_
_geom_angle_atom_site_label_1
_geom_angle_atom_site_label_2
_geom_angle_atom_site_label_3
_geom_angle
_geom_angle_site_symmetry_1
_geom_angle_site_symmetry_3
_geom_angle_publ_flag
C3 C2 C7 119.7(3) . . ?
C3 C2 P1 119.0(3) . . ?
C7 C2 P1 121.2(3) . . ?
C2 C3 H3 119.8 . . ?
C2 C3 C4 120.4(4) . . ?
C4 C3 H3 119.8 . . ?
C3 C4 H4 120.2 . . ?
C3 C4 C5 119.7(4) . . ?
C5 C4 H4 120.2 . . ?
C4 C5 H5 119.9 . . ?
C6 C5 C4 120.1(3) . . ?
C6 C5 H5 119.9 . . ?
C5 C6 H6 119.9 . . ?
C5 C6 C7 120.3(3) . . ?
C7 C6 H6 119.9 . . ?
C2 C7 H7 120.1 . . ?
C6 C7 C2 119.8(4) . . ?
C6 C7 H7 120.1 . . ?
C10 C9 H9 112.2 . . ?
C10 C9 P1 112.9(3) . . ?
C10 C9 Pd1 90.5(2) . . ?
P1 C9 H9 112.2 . . ?
P1 C9 Pd1 114.96(16) . . ?
Pd1 C9 H9 112.2 . . ?
C9 C10 Pd1 52.84(16) . . ?
N1 C10 C9 103.3(3) . . ?
N1 C10 Pd1 50.79(18) . . ?
O1 C10 C9 126.6(3) . . ?
O1 C10 N1 130.1(3) . . ?
O1 C10 Pd1 175.1(3) . . ?
C14 C13 P1 118.8(3) . . ?
C18 C13 C14 119.5(4) . . ?
C18 C13 P1 121.7(3) . . ?
C13 C14 H14 120.1 . . ?
C15 C14 C13 119.9(4) . . ?
C15 C14 H14 120.1 . . ?
C14 C15 H15 120.0 . . ?
C16 C15 C14 119.9(4) . . ?
C16 C15 H15 120.0 . . ?
C15 C16 H16 119.5 . . ?
C15 C16 C17 121.0(4) . . ?
C17 C16 H16 119.5 . . ?
C16 C17 H17 120.2 . . ?
C16 C17 C18 119.6(4) . . ?
C18 C17 H17 120.2 . . ?
C13 C18 H18 119.9 . . ?
C17 C18 C13 120.2(3) . . ?
C17 C18 H18 119.9 . . ?
C20 C19 N1 119.4(3) . . ?
C24 C19 C20 118.5(4) . . ?
C24 C19 N1 122.0(3) . . ?
C19 C20 H20 119.9 . . ?
C21 C20 C19 120.2(4) . . ?
C21 C20 H20 119.9 . . ?
C20 C21 H21 119.6 . . ?
C22 C21 C20 120.7(4) . . ?
C22 C21 H21 119.6 . . ?
C21 C22 H22 120.2 . . ?
C23 C22 C21 119.6(4) . . ?
C23 C22 H22 120.2 . . ?
C22 C23 H23 119.8 . . ?
C22 C23 C24 120.4(4) . . ?
C24 C23 H23 119.8 . . ?
C19 C24 H24 119.7 . . ?
C23 C24 C19 120.5(3) . . ?
C23 C24 H24 119.7 . . ?
C26 C25 C30 120.2(4) . . ?
C26 C25 P1 118.3(3) . . ?
C30 C25 P1 121.4(3) . . ?
C25 C26 H26 120.2 . . ?
C27 C26 C25 119.7(4) . . ?
C27 C26 H26 120.2 . . ?
C26 C27 H27 119.9 . . ?
C28 C27 C26 120.1(5) . . ?
C28 C27 H27 119.9 . . ?
C27 C28 H28 119.8 . . ?
C29 C28 C27 120.3(4) . . ?
C29 C28 H28 119.8 . . ?
C28 C29 H29 119.8 . . ?
C28 C29 C30 120.5(4) . . ?
C30 C29 H29 119.8 . . ?
C25 C30 H30 120.4 . . ?
C29 C30 C25 119.2(4) . . ?
C29 C30 H30 120.4 . . ?
Pd1 Cl1 Pd1 93.79(4) . 3_666 ?
C10 N1 C19 125.4(3) . . ?
C10 N1 Pd1 98.3(2) . . ?
C19 N1 Pd1 134.8(2) . . ?
C9 P1 C2 114.00(16) . . ?
C9 P1 C13 110.34(16) . . ?
C9 P1 C25 110.14(17) . . ?
C13 P1 C2 107.29(17) . . ?
C13 P1 C25 109.75(17) . . ?
C25 P1 C2 105.13(16) . . ?
C9 Pd1 C10 36.61(12) . . ?
C9 Pd1 Cl1 170.48(10) . 3_666 ?
C9 Pd1 Cl1 103.07(10) . . ?
Cl1 Pd1 C10 139.40(8) . . ?
Cl1 Pd1 C10 134.30(8) 3_666 . ?
Cl1 Pd1 Cl1 86.21(4) . 3_666 ?
N1 Pd1 C9 67.34(13) . . ?
N1 Pd1 C10 30.88(11) . . ?
N1 Pd1 Cl1 103.44(9) . 3_666 ?
N1 Pd1 Cl1 170.24(9) . . ?

loop_
_geom_bond_atom_site_label_1
_geom_bond_atom_site_label_2
_geom_bond_distance
_geom_bond_site_symmetry_2
_geom_bond_publ_flag
C2 C3 1.386(5) . ?
C2 C7 1.395(5) . ?
C2 P1 1.812(3) . ?
C3 H3 0.9500 . ?
C3 C4 1.387(5) . ?
C4 H4 0.9500 . ?
C4 C5 1.391(6) . ?
C5 H5 0.9500 . ?
C5 C6 1.383(6) . ?
C6 H6 0.9500 . ?
C6 C7 1.386(5) . ?
C7 H7 0.9500 . ?
C9 H9 1.0000 . ?
C9 C10 1.536(5) . ?
C9 P1 1.782(3) . ?
C9 Pd1 2.053(3) . ?
C10 N1 1.336(4) . ?
C10 O1 1.234(4) . ?
C10 Pd1 2.576(4) . ?
C13 C14 1.404(5) . ?
C13 C18 1.390(5) . ?
C13 P1 1.790(4) . ?
C14 H14 0.9500 . ?
C14 C15 1.392(6) . ?
C15 H15 0.9500 . ?
C15 C16 1.370(6) . ?
C16 H16 0.9500 . ?
C16 C17 1.390(6) . ?
C17 H17 0.9500 . ?
C17 C18 1.390(5) . ?
C18 H18 0.9500 . ?
C19 C20 1.400(5) . ?
C19 C24 1.398(5) . ?
C19 N1 1.403(5) . ?
C20 H20 0.9500 . ?
C20 C21 1.387(6) . ?
C21 H21 0.9500 . ?
C21 C22 1.384(6) . ?
C22 H22 0.9500 . ?
C22 C23 1.377(6) . ?
C23 H23 0.9500 . ?
C23 C24 1.389(5) . ?
C24 H24 0.9500 . ?
C25 C26 1.389(6) . ?
C25 C30 1.400(5) . ?
C25 P1 1.800(4) . ?
C26 H26 0.9500 . ?
C26 C27 1.387(6) . ?
C27 H27 0.9500 . ?
C27 C28 1.385(7) . ?
C28 H28 0.9500 . ?
C28 C29 1.378(7) . ?
C29 H29 0.9500 . ?
C29 C30 1.388(6) . ?
C30 H30 0.9500 . ?
Cl1 Pd1 2.3536(10) . ?
Cl1 Pd1 2.3948(9) 3_666 ?
N1 Pd1 2.017(3) . ?

loop_
_geom_torsion_atom_site_label_1
_geom_torsion_atom_site_label_2
_geom_torsion_atom_site_label_3
_geom_torsion_atom_site_label_4
_geom_torsion
_geom_torsion_site_symmetry_1
_geom_torsion_site_symmetry_2
_geom_torsion_site_symmetry_3
_geom_torsion_site_symmetry_4
_geom_torsion_publ_flag
C2 C3 C4 C5 1.2(7) . . . . ?
C3 C2 C7 C6 0.5(6) . . . . ?
C3 C2 P1 C9 172.4(3) . . . . ?
C3 C2 P1 C13 -65.1(4) . . . . ?
C3 C2 P1 C25 51.7(4) . . . . ?
C3 C4 C5 C6 -1.1(7) . . . . ?
C4 C5 C6 C7 0.7(6) . . . . ?
C5 C6 C7 C2 -0.4(6) . . . . ?
C7 C2 C3 C4 -0.9(6) . . . . ?
C7 C2 P1 C9 -9.5(4) . . . . ?
C7 C2 P1 C13 113.0(3) . . . . ?
C7 C2 P1 C25 -130.2(3) . . . . ?
C9 C10 N1 C19 -173.8(3) . . . . ?
C9 C10 N1 Pd1 -5.9(3) . . . . ?
C10 C9 P1 C2 72.5(3) . . . . ?
C10 C9 P1 C13 -48.3(3) . . . . ?
C10 C9 P1 C25 -169.6(2) . . . . ?
C13 C14 C15 C16 -0.5(6) . . . . ?
C14 C13 C18 C17 -0.4(5) . . . . ?
C14 C13 P1 C2 165.4(3) . . . . ?
C14 C13 P1 C9 -69.8(3) . . . . ?
C14 C13 P1 C25 51.7(3) . . . . ?
C14 C15 C16 C17 0.2(7) . . . . ?
C15 C16 C17 C18 -0.1(6) . . . . ?
C16 C17 C18 C13 0.2(6) . . . . ?
C18 C13 C14 C15 0.6(6) . . . . ?
C18 C13 P1 C2 -15.9(3) . . . . ?
C18 C13 P1 C9 108.8(3) . . . . ?
C18 C13 P1 C25 -129.6(3) . . . . ?
C19 C20 C21 C22 1.5(7) . . . . ?
C20 C19 C24 C23 0.7(5) . . . . ?
C20 C19 N1 C10 -156.2(4) . . . . ?
C20 C19 N1 Pd1 40.8(5) . . . . ?
C20 C21 C22 C23 -1.1(7) . . . . ?
C21 C22 C23 C24 0.4(6) . . . . ?
C22 C23 C24 C19 -0.2(6) . . . . ?
C24 C19 C20 C21 -1.3(6) . . . . ?
C24 C19 N1 C10 27.0(5) . . . . ?
C24 C19 N1 Pd1 -136.0(3) . . . . ?
C25 C26 C27 C28 -0.2(7) . . . . ?
C26 C25 C30 C29 0.3(6) . . . . ?
C26 C25 P1 C2 79.5(3) . . . . ?
C26 C25 P1 C9 -43.7(3) . . . . ?
C26 C25 P1 C13 -165.4(3) . . . . ?
C26 C27 C28 C29 0.8(7) . . . . ?
C27 C28 C29 C30 -0.8(7) . . . . ?
C28 C29 C30 C25 0.3(6) . . . . ?
C30 C25 C26 C27 -0.3(6) . . . . ?
C30 C25 P1 C2 -97.4(3) . . . . ?
C30 C25 P1 C9 139.3(3) . . . . ?
C30 C25 P1 C13 17.7(3) . . . . ?
N1 C19 C20 C21 -178.2(4) . . . . ?
N1 C19 C24 C23 177.5(3) . . . . ?
O1 C10 N1 C19 5.8(6) . . . . ?
O1 C10 N1 Pd1 173.7(4) . . . . ?
P1 C2 C3 C4 177.2(4) . . . . ?
P1 C2 C7 C6 -177.6(3) . . . . ?
P1 C9 C10 N1 123.3(3) . . . . ?
P1 C9 C10 O1 -56.4(4) . . . . ?
P1 C9 C10 Pd1 117.5(2) . . . . ?
P1 C13 C14 C15 179.3(3) . . . . ?
P1 C13 C18 C17 -179.1(3) . . . . ?
P1 C25 C26 C27 -177.3(3) . . . . ?
P1 C25 C30 C29 177.2(3) . . . . ?
Pd1 C9 C10 N1 5.7(3) . . . . ?
Pd1 C9 C10 O1 -173.9(4) . . . . ?
Pd1 C9 P1 C2 174.53(17) . . . . ?
Pd1 C9 P1 C13 53.7(2) . . . . ?
Pd1 C9 P1 C25 -67.6(2) . . . . ?
Pd1 C10 N1 C19 -167.9(4) . . . . ?

loop_
_smtbx_masks_void_nr
_smtbx_masks_void_average_x
_smtbx_masks_void_average_y
_smtbx_masks_void_average_z
_smtbx_masks_void_volume
_smtbx_masks_void_count_electrons
_smtbx_masks_void_content
1 0.000 0.000 0.500 161.8 47.4 ?
2 0.500 0.500 0.000 161.8 47.4 ?
